data_4344545
loop_
_publ_author_name
'Kabir, Evanta'
'Wu, Chia-Hua'
'Wu, Judy I-Chia'
'Teets, Thomas S.'

_publ_section_title
;
 Heteroleptic Complexes of Cyclometalated Platinum with Triarylformazanate
 Ligands.
;
_journal_issue 2
_journal_name_full 'Inorganic chemistry'
_journal_page_first 956
_journal_page_last 963
_journal_paper_doi 10.1021/acs.inorgchem.5b02595
_journal_volume 55
_journal_year 2016
_chemical_formula_sum 'C34 H31 Cl2 N5 O3 Pt'
_chemical_formula_weight 823.63
_space_group_crystal_system monoclinic
_space_group_IT_number 14
_space_group_name_Hall '-P 2ybc'
_space_group_name_H-M_alt 'P 1 21/c 1'
_symmetry_space_group_name_Hall '-P 2ybc'
_symmetry_space_group_name_H-M 'P 1 21/c 1'
_atom_sites_solution_hydrogens geom
_audit_creation_method SHELXL-2014/7
_cell_angle_alpha 90
_cell_angle_beta 105.605(3)
_cell_angle_gamma 90
_cell_formula_units_Z 4
_cell_length_a 16.384(4)
_cell_length_b 11.205(3)
_cell_length_c 17.922(4)
_cell_measurement_reflns_used 9991
_cell_measurement_temperature 123(2)
_cell_measurement_theta_max 29.38
_cell_measurement_theta_min 2.17
_cell_volume 3168.9(13)
_computing_cell_refinement 'Bruker SAINT'
_computing_data_collection 'Bruker APEX2'
_computing_data_reduction 'Bruker SAINT'
_computing_molecular_graphics 'Bruker SHELXTL'
_computing_publication_material 'Bruker SHELXTL'
_computing_structure_refinement 'SHELXL-2014/7 (Sheldrick, 2014)'
_computing_structure_solution 'SHELXS-97 (Sheldrick 2008)'
_diffrn_ambient_temperature 123(2)
_diffrn_measured_fraction_theta_full 0.998
_diffrn_measured_fraction_theta_max 0.910
_diffrn_measurement_device_type 'Bruker APEX-II CCD'
_diffrn_measurement_method '\f and \w scans'
_diffrn_radiation_type MoK\a
_diffrn_radiation_wavelength 0.71073
_diffrn_reflns_av_R_equivalents 0.0269
_diffrn_reflns_av_unetI/netI 0.0339
_diffrn_reflns_laue_measured_fraction_full 0.998
_diffrn_reflns_laue_measured_fraction_max 0.910
_diffrn_reflns_limit_h_max 22
_diffrn_reflns_limit_h_min -11
_diffrn_reflns_limit_k_max 15
_diffrn_reflns_limit_k_min -15
_diffrn_reflns_limit_l_max 23
_diffrn_reflns_limit_l_min -24
_diffrn_reflns_number 19810
_diffrn_reflns_point_group_measured_fraction_full 0.998
_diffrn_reflns_point_group_measured_fraction_max 0.910
_diffrn_reflns_theta_full 25.242
_diffrn_reflns_theta_max 29.375
_diffrn_reflns_theta_min 1.290
_exptl_absorpt_coefficient_mu 4.640
_exptl_absorpt_correction_T_max 0.7459
_exptl_absorpt_correction_T_min 0.5329
_exptl_absorpt_correction_type multi-scan
_exptl_absorpt_process_details sadabs
_exptl_crystal_colour green
_exptl_crystal_density_diffrn 1.726
_exptl_crystal_description PLATE
_exptl_crystal_F_000 1624
_exptl_crystal_size_max 0.500
_exptl_crystal_size_mid 0.350
_exptl_crystal_size_min 0.100
_refine_diff_density_max 3.674
_refine_diff_density_min -1.835
_refine_diff_density_rms 0.225
_refine_ls_extinction_method none
_refine_ls_goodness_of_fit_ref 1.096
_refine_ls_hydrogen_treatment constr
_refine_ls_matrix_type full
_refine_ls_number_parameters 409
_refine_ls_number_reflns 7957
_refine_ls_number_restraints 0
_refine_ls_restrained_S_all 1.096
_refine_ls_R_factor_all 0.0413
_refine_ls_R_factor_gt 0.0323
_refine_ls_shift/su_max 0.002
_refine_ls_shift/su_mean 0.000
_refine_ls_structure_factor_coef Fsqd
_refine_ls_weighting_details 'w=1/[\s^2^(Fo^2^)+(0.0496P)^2^+7.4287P] where P=(Fo^2^+2Fc^2^)/3'
_refine_ls_weighting_scheme calc
_refine_ls_wR_factor_gt 0.0871
_refine_ls_wR_factor_ref 0.0970
_reflns_Friedel_coverage 0.000
_reflns_number_gt 6663
_reflns_number_total 7957
_reflns_threshold_expression 'I > 2\s(I)'
_cod_data_source_file ic5b02595_si_002.cif
_cod_data_source_block 2
_cod_database_code 4344545
_shelx_shelxl_version_number 2014/7
_shelx_space_group_comment
; 
The symmetry employed for this shelxl refinement is uniquely defined 
by the following loop, which should always be used as a source of 
symmetry information in preference to the above space-group names. 
They are only intended as comments. 
;
_shelx_estimated_absorpt_t_min 0.205
_shelx_estimated_absorpt_t_max 0.654

loop_
_space_group_symop_operation_xyz
'x, y, z'
'-x, y+1/2, -z+1/2'
'-x, -y, -z'
'x, -y-1/2, z-1/2'

loop_
_atom_site_label
_atom_site_type_symbol
_atom_site_fract_x
_atom_site_fract_y
_atom_site_fract_z
_atom_site_U_iso_or_equiv
_atom_site_adp_type
_atom_site_occupancy
_atom_site_site_symmetry_order
_atom_site_calc_flag
_atom_site_refinement_flags_posn
_atom_site_refinement_flags_adp
Pt1 Pt 0.35785(2) 0.87419(2) 0.14682(2) 0.02017(6) Uani 1 1 d . .
O1 O 0.6987(2) 0.8476(3) 0.47038(18) 0.0298(7) Uani 1 1 d . .
O2 O 0.0638(2) 1.4137(3) 0.3011(2) 0.0398(8) Uani 1 1 d . .
O3 O 0.0693(2) 0.4220(3) 0.1003(2) 0.0417(8) Uani 1 1 d . .
N1 N 0.4659(3) 0.9038(3) 0.1158(2) 0.0292(8) Uani 1 1 d . .
N2 N 0.3913(2) 0.9509(3) 0.25513(19) 0.0218(7) Uani 1 1 d . .
N3 N 0.3418(2) 1.0277(3) 0.27660(19) 0.0216(7) Uani 1 1 d . .
N4 N 0.2129(2) 0.9315(3) 0.20732(18) 0.0224(7) Uani 1 1 d . .
N5 N 0.2494(2) 0.8456(3) 0.1774(2) 0.0237(7) Uani 1 1 d . .
C1 C 0.2579(3) 1.0254(4) 0.2422(2) 0.0215(8) Uani 1 1 d . .
C1S C -0.1457(4) 0.8084(6) -0.0492(4) 0.0552(15) Uani 1 1 d . .
H1S1 H -0.1556 0.7734 -0.1016 0.066 Uiso 1 1 calc R U
H1S2 H -0.1515 0.7439 -0.0132 0.066 Uiso 1 1 calc R U
C11 C 0.3233(3) 0.8069(4) 0.0386(2) 0.0233(8) Uani 1 1 d . .
C12 C 0.3909(3) 0.7932(4) 0.0056(2) 0.0288(9) Uani 1 1 d . .
C13 C 0.3789(4) 0.7433(4) -0.0685(3) 0.0379(12) Uani 1 1 d . .
H13 H 0.4259 0.7300 -0.0890 0.045 Uiso 1 1 calc R U
C14 C 0.2991(4) 0.7141(4) -0.1109(3) 0.0412(13) Uani 1 1 d . .
H14 H 0.2904 0.6809 -0.1612 0.049 Uiso 1 1 calc R U
C15 C 0.2303(4) 0.7328(4) -0.0807(3) 0.0376(11) Uani 1 1 d . .
H15 H 0.1745 0.7151 -0.1111 0.045 Uiso 1 1 calc R U
C16 C 0.2433(3) 0.7776(4) -0.0059(3) 0.0321(10) Uani 1 1 d . .
H16 H 0.1962 0.7880 0.0149 0.039 Uiso 1 1 calc R U
C22 C 0.5319(3) 0.9730(4) 0.1544(3) 0.0276(9) Uani 1 1 d . .
H22 H 0.5275 1.0157 0.1989 0.033 Uiso 1 1 calc R U
C23 C 0.6053(3) 0.9833(4) 0.1308(3) 0.0328(10) Uani 1 1 d . .
H23 H 0.6502 1.0331 0.1585 0.039 Uiso 1 1 calc R U
C24 C 0.6129(3) 0.9209(5) 0.0668(3) 0.0388(12) Uani 1 1 d . .
H24 H 0.6639 0.9246 0.0512 0.047 Uiso 1 1 calc R U
C25 C 0.5460(3) 0.8531(4) 0.0258(3) 0.0348(11) Uani 1 1 d . .
H25 H 0.5505 0.8107 -0.0188 0.042 Uiso 1 1 calc R U
C26 C 0.4708(3) 0.8459(4) 0.0494(2) 0.0279(9) Uani 1 1 d . .
C31 C 0.4702(3) 0.9317(4) 0.3110(2) 0.0218(8) Uani 1 1 d . .
C32 C 0.5165(3) 0.8293(4) 0.3036(2) 0.0224(8) Uani 1 1 d . .
H32 H 0.4953 0.7764 0.2614 0.027 Uiso 1 1 calc R U
C33 C 0.5931(3) 0.8044(4) 0.3572(2) 0.0241(8) Uani 1 1 d . .
H33 H 0.6242 0.7351 0.3514 0.029 Uiso 1 1 calc R U
C34 C 0.6241(3) 0.8808(4) 0.4193(2) 0.0239(8) Uani 1 1 d . .
C35 C 0.5792(3) 0.9846(4) 0.4271(3) 0.0276(9) Uani 1 1 d . .
H35 H 0.6010 1.0381 0.4688 0.033 Uiso 1 1 calc R U
C36 C 0.5025(3) 1.0086(4) 0.3731(2) 0.0255(8) Uani 1 1 d . .
H36 H 0.4717 1.0784 0.3786 0.031 Uiso 1 1 calc R U
C37 C 0.7311(3) 0.9196(6) 0.5377(3) 0.0418(12) Uani 1 1 d . .
H37A H 0.7472 0.9980 0.5221 0.063 Uiso 1 1 calc R U
H37B H 0.7809 0.8807 0.5718 0.063 Uiso 1 1 calc R U
H37C H 0.6874 0.9293 0.5653 0.063 Uiso 1 1 calc R U
C41 C 0.2087(3) 1.1281(3) 0.2580(2) 0.0219(8) Uani 1 1 d . .
C42 C 0.2466(3) 1.2373(4) 0.2816(2) 0.0254(8) Uani 1 1 d . .
H42 H 0.3057 1.2459 0.2877 0.031 Uiso 1 1 calc R U
C43 C 0.2008(3) 1.3344(4) 0.2965(3) 0.0298(9) Uani 1 1 d . .
H43 H 0.2286 1.4081 0.3129 0.036 Uiso 1 1 calc R U
C44 C 0.1147(3) 1.3234(4) 0.2875(3) 0.0294(9) Uani 1 1 d . .
C45 C 0.0744(3) 1.2166(4) 0.2619(3) 0.0306(9) Uani 1 1 d . .
H45 H 0.0149 1.2099 0.2543 0.037 Uiso 1 1 calc R U
C46 C 0.1200(3) 1.1195(4) 0.2474(3) 0.0264(9) Uani 1 1 d . .
H46 H 0.0916 1.0465 0.2302 0.032 Uiso 1 1 calc R U
C47 C 0.1050(3) 1.5200(4) 0.3360(3) 0.0392(12) Uani 1 1 d . .
H47A H 0.1475 1.4998 0.3843 0.059 Uiso 1 1 calc R U
H47B H 0.0629 1.5743 0.3473 0.059 Uiso 1 1 calc R U
H47C H 0.1327 1.5590 0.3004 0.059 Uiso 1 1 calc R U
C51 C 0.2006(3) 0.7398(4) 0.1608(2) 0.0265(9) Uani 1 1 d . .
C52 C 0.2427(3) 0.6336(4) 0.1550(3) 0.0256(8) Uani 1 1 d . .
H52 H 0.3026 0.6332 0.1644 0.031 Uiso 1 1 calc R U
C53 C 0.1972(3) 0.5281(4) 0.1354(3) 0.0298(9) Uani 1 1 d . .
H53 H 0.2259 0.4555 0.1319 0.036 Uiso 1 1 calc R U
C54 C 0.1091(3) 0.5295(4) 0.1208(3) 0.0317(10) Uani 1 1 d . .
C55 C 0.0672(3) 0.6354(4) 0.1268(3) 0.0365(11) Uani 1 1 d . .
H55 H 0.0072 0.6361 0.1170 0.044 Uiso 1 1 calc R U
C56 C 0.1130(3) 0.7405(4) 0.1471(3) 0.0320(10) Uani 1 1 d . .
H56 H 0.0844 0.8127 0.1517 0.038 Uiso 1 1 calc R U
C57 C -0.0184(4) 0.4164(5) 0.0936(4) 0.0470(13) Uani 1 1 d . .
H57A H -0.0285 0.4325 0.1441 0.070 Uiso 1 1 calc R U
H57B H -0.0397 0.3366 0.0759 0.070 Uiso 1 1 calc R U
H57C H -0.0481 0.4760 0.0560 0.070 Uiso 1 1 calc R U
Cl1S Cl -0.04325(14) 0.8666(2) -0.02005(16) 0.0882(7) Uani 1 1 d . .
Cl2S Cl -0.22163(10) 0.91864(12) -0.05053(8) 0.0442(3) Uani 1 1 d . .

loop_
_atom_site_aniso_label
_atom_site_aniso_U_11
_atom_site_aniso_U_22
_atom_site_aniso_U_33
_atom_site_aniso_U_23
_atom_site_aniso_U_13
_atom_site_aniso_U_12
Pt1 0.02251(9) 0.02263(9) 0.01786(9) -0.00160(5) 0.00971(6) 0.00131(6)
O1 0.0248(16) 0.0343(17) 0.0279(15) -0.0006(13) 0.0026(13) 0.0017(13)
O2 0.0241(17) 0.0329(17) 0.058(2) -0.0174(16) 0.0037(16) 0.0067(14)
O3 0.037(2) 0.0312(18) 0.058(2) -0.0140(16) 0.0150(17) -0.0101(16)
N1 0.033(2) 0.0307(19) 0.0290(19) 0.0075(15) 0.0173(16) 0.0098(16)
N2 0.0212(17) 0.0269(17) 0.0196(15) -0.0018(13) 0.0094(13) 0.0003(14)
N3 0.0204(17) 0.0234(16) 0.0227(16) -0.0013(13) 0.0089(13) 0.0018(13)
N4 0.0251(18) 0.0258(17) 0.0172(15) -0.0023(13) 0.0072(13) 0.0037(14)
N5 0.0259(19) 0.0242(17) 0.0222(16) -0.0019(13) 0.0086(14) 0.0026(14)
C1 0.023(2) 0.0231(19) 0.0200(17) -0.0013(14) 0.0085(15) 0.0010(15)
C1S 0.053(4) 0.042(3) 0.071(4) 0.006(3) 0.016(3) 0.004(3)
C11 0.035(2) 0.0192(18) 0.0166(17) 0.0002(14) 0.0088(16) 0.0025(16)
C12 0.048(3) 0.0198(19) 0.0239(19) 0.0040(15) 0.0179(19) 0.0049(18)
C13 0.063(4) 0.029(2) 0.029(2) -0.0004(18) 0.024(2) 0.005(2)
C14 0.076(4) 0.028(2) 0.023(2) -0.0032(17) 0.019(2) -0.003(2)
C15 0.054(3) 0.027(2) 0.028(2) 0.0002(18) 0.005(2) -0.007(2)
C16 0.044(3) 0.026(2) 0.027(2) -0.0008(17) 0.011(2) 0.000(2)
C22 0.025(2) 0.030(2) 0.031(2) 0.0085(17) 0.0124(18) 0.0046(17)
C23 0.025(2) 0.040(3) 0.037(2) 0.015(2) 0.0151(19) 0.0056(19)
C24 0.027(2) 0.054(3) 0.041(3) 0.021(2) 0.019(2) 0.013(2)
C25 0.042(3) 0.038(3) 0.032(2) 0.0120(19) 0.024(2) 0.020(2)
C26 0.035(2) 0.029(2) 0.024(2) 0.0074(16) 0.0169(18) 0.0119(18)
C31 0.021(2) 0.026(2) 0.0218(18) 0.0003(15) 0.0119(15) -0.0003(16)
C32 0.024(2) 0.0256(19) 0.0200(18) -0.0021(15) 0.0106(16) 0.0009(16)
C33 0.023(2) 0.026(2) 0.0253(19) 0.0017(15) 0.0093(16) 0.0001(16)
C34 0.0185(19) 0.030(2) 0.0245(19) 0.0011(15) 0.0072(16) -0.0032(16)
C35 0.026(2) 0.029(2) 0.029(2) -0.0063(16) 0.0086(17) -0.0034(17)
C36 0.024(2) 0.025(2) 0.029(2) -0.0026(16) 0.0103(17) 0.0016(17)
C37 0.036(3) 0.059(3) 0.025(2) -0.006(2) -0.001(2) 0.006(3)
C41 0.024(2) 0.0238(19) 0.0195(17) -0.0020(14) 0.0083(15) 0.0016(16)
C42 0.0165(19) 0.028(2) 0.031(2) -0.0012(16) 0.0054(16) -0.0005(16)
C43 0.026(2) 0.0223(19) 0.038(2) -0.0061(17) 0.0037(19) -0.0013(17)
C44 0.024(2) 0.026(2) 0.035(2) -0.0046(18) 0.0022(18) 0.0066(18)
C45 0.018(2) 0.031(2) 0.043(3) -0.0073(19) 0.0085(18) -0.0008(17)
C46 0.019(2) 0.027(2) 0.034(2) -0.0050(17) 0.0077(17) -0.0027(16)
C47 0.033(3) 0.028(2) 0.048(3) -0.012(2) -0.003(2) 0.008(2)
C51 0.030(2) 0.029(2) 0.0223(19) -0.0024(16) 0.0099(17) -0.0004(18)
C52 0.022(2) 0.029(2) 0.027(2) -0.0008(16) 0.0095(16) 0.0001(17)
C53 0.032(2) 0.026(2) 0.035(2) -0.0040(17) 0.0139(19) 0.0028(18)
C54 0.032(2) 0.031(2) 0.033(2) -0.0066(18) 0.0086(19) -0.0061(19)
C55 0.025(2) 0.036(3) 0.049(3) -0.011(2) 0.011(2) 0.0002(19)
C56 0.024(2) 0.032(2) 0.038(2) -0.0093(19) 0.0062(19) 0.0027(18)
C57 0.038(3) 0.045(3) 0.060(3) -0.016(3) 0.016(3) -0.013(2)
Cl1S 0.0542(11) 0.0897(15) 0.1078(18) -0.0253(12) -0.0001(11) 0.0037(10)
Cl2S 0.0545(8) 0.0389(6) 0.0445(7) 0.0043(5) 0.0223(6) 0.0067(6)

loop_
_atom_type_symbol
_atom_type_description
_atom_type_scat_dispersion_real
_atom_type_scat_dispersion_imag
_atom_type_scat_source
C C 0.0033 0.0016 'International Tables Vol C Tables 4.2.6.8 and 6.1.1.4'
H H 0.0000 0.0000 'International Tables Vol C Tables 4.2.6.8 and 6.1.1.4'
N N 0.0061 0.0033 'International Tables Vol C Tables 4.2.6.8 and 6.1.1.4'
O O 0.0106 0.0060 'International Tables Vol C Tables 4.2.6.8 and 6.1.1.4'
Pt Pt -1.7033 8.3905 'International Tables Vol C Tables 4.2.6.8 and 6.1.1.4'
Cl Cl 0.1484 0.1585 'International Tables Vol C Tables 4.2.6.8 and 6.1.1.4'

loop_
_geom_angle_atom_site_label_1
_geom_angle_atom_site_label_2
_geom_angle_atom_site_label_3
_geom_angle
C11 Pt1 N1 80.60(17)
C11 Pt1 N5 99.32(16)
N1 Pt1 N5 179.59(15)
C11 Pt1 N2 177.23(14)
N1 Pt1 N2 99.21(15)
N5 Pt1 N2 80.84(14)
C34 O1 C37 118.2(4)
C44 O2 C47 117.1(4)
C54 O3 C57 117.4(4)
C22 N1 C26 119.0(4)
C22 N1 Pt1 126.2(3)
C26 N1 Pt1 114.8(3)
N3 N2 C31 114.2(3)
N3 N2 Pt1 121.6(3)
C31 N2 Pt1 124.2(3)
N2 N3 C1 119.3(3)
N5 N4 C1 120.6(4)
N4 N5 C51 113.8(4)
N4 N5 Pt1 121.5(3)
C51 N5 Pt1 124.3(3)
N4 C1 N3 126.5(4)
N4 C1 C41 116.2(4)
N3 C1 C41 116.1(3)
Cl2S C1S Cl1S 111.3(4)
C16 C11 C12 117.9(4)
C16 C11 Pt1 128.5(3)
C12 C11 Pt1 113.5(3)
C11 C12 C13 121.2(5)
C11 C12 C26 115.2(4)
C13 C12 C26 123.2(4)
C14 C13 C12 119.4(5)
C13 C14 C15 120.3(4)
C14 C15 C16 119.9(5)
C11 C16 C15 121.2(5)
N1 C22 C23 122.1(4)
C24 C23 C22 119.5(5)
C25 C24 C23 119.3(4)
C24 C25 C26 120.6(4)
N1 C26 C25 119.4(5)
N1 C26 C12 113.9(4)
C25 C26 C12 126.4(4)
C36 C31 C32 118.9(4)
C36 C31 N2 123.2(4)
C32 C31 N2 118.0(4)
C33 C32 C31 120.7(4)
C32 C33 C34 119.9(4)
O1 C34 C33 115.9(4)
O1 C34 C35 123.9(4)
C33 C34 C35 120.2(4)
C36 C35 C34 119.4(4)
C35 C36 C31 121.0(4)
C42 C41 C46 117.4(4)
C42 C41 C1 121.6(4)
C46 C41 C1 121.0(4)
C43 C42 C41 122.0(4)
C44 C43 C42 119.7(4)
O2 C44 C45 116.0(4)
O2 C44 C43 124.2(4)
C45 C44 C43 119.8(4)
C46 C45 C44 120.6(4)
C45 C46 C41 120.5(4)
C56 C51 C52 120.0(4)
C56 C51 N5 122.1(4)
C52 C51 N5 117.9(4)
C53 C52 C51 120.1(4)
C52 C53 C54 119.7(4)
O3 C54 C55 124.2(4)
O3 C54 C53 115.6(4)
C55 C54 C53 120.2(4)
C54 C55 C56 120.0(5)
C51 C56 C55 120.1(4)

loop_
_geom_bond_atom_site_label_1
_geom_bond_atom_site_label_2
_geom_bond_distance
Pt1 C11 2.015(4)
Pt1 N1 2.020(4)
Pt1 N5 2.021(4)
Pt1 N2 2.058(3)
O1 C34 1.368(5)
O1 C37 1.429(6)
O2 C44 1.373(5)
O2 C47 1.428(6)
O3 C54 1.372(6)
O3 C57 1.412(7)
N1 C22 1.359(6)
N1 C26 1.377(6)
N2 N3 1.309(5)
N2 C31 1.423(5)
N3 C1 1.347(5)
N4 N5 1.321(5)
N4 C1 1.340(5)
N5 C51 1.416(6)
C1 C41 1.476(5)
C1S Cl2S 1.749(6)
C1S Cl1S 1.744(7)
C11 C16 1.378(7)
C11 C12 1.398(6)
C12 C13 1.405(6)
C12 C26 1.457(7)
C13 C14 1.363(8)
C14 C15 1.391(8)
C15 C16 1.394(6)
C22 C23 1.383(6)
C23 C24 1.378(7)
C24 C25 1.372(8)
C25 C26 1.409(6)
C31 C36 1.393(6)
C31 C32 1.403(6)
C32 C33 1.388(6)
C33 C34 1.388(6)
C34 C35 1.403(6)
C35 C36 1.390(6)
C41 C42 1.386(6)
C41 C46 1.417(6)
C42 C43 1.388(6)
C43 C44 1.383(6)
C44 C45 1.384(6)
C45 C46 1.384(6)
C51 C56 1.388(6)
C51 C52 1.394(6)
C52 C53 1.391(6)
C53 C54 1.396(7)
C54 C55 1.389(7)
C55 C56 1.391(7)
